data_7124302
loop_
_publ_author_name
'Xu, Kai'
'Liu, Hao'
'Hou, Yilin'
'Shen, Jiefeng'
'Liu, Delong'
'Zhang, Wanbin'

_publ_section_title
;
 Pd-Catalyzed Asymmetric Allylic Substitution Cascade via An Asymmetric
 Desymmetrization for the Synthesis of Bicyclic Dihydrofurans
;
_journal_name_full 'Chemical Communications'
_journal_paper_doi 10.1039/C9CC07204G
_journal_year 2019
_chemical_absolute_configuration ad
_chemical_formula_moiety 'C16 H15 N O2'
_chemical_formula_sum 'C16 H15 N O2'
_chemical_formula_weight 253.29
_space_group_crystal_system orthorhombic
_space_group_IT_number 19
_space_group_name_Hall 'P 2ac 2ab'
_space_group_name_H-M_alt 'P 21 21 21'
_symmetry_space_group_name_Hall 'P 2ac 2ab'
_symmetry_space_group_name_H-M 'P 21 21 21'
_atom_sites_solution_hydrogens geom
_audit_block_doi 10.5517/ccdc.csd.cc234pjh
_audit_creation_method SHELXL-2014/7
_audit_update_record
;
2019-07-16 deposited with the CCDC.    2019-10-11 downloaded from the CCDC.
;
_cell_angle_alpha 90
_cell_angle_beta 90
_cell_angle_gamma 90
_cell_formula_units_Z 4
_cell_length_a 4.6461(6)
_cell_length_b 11.4107(16)
_cell_length_c 24.622(3)
_cell_measurement_reflns_used 4571
_cell_measurement_temperature 293(2)
_cell_measurement_theta_max 68.17
_cell_measurement_theta_min 3.59
_cell_volume 1305.3(3)
_computing_structure_refinement 'SHELXL-2014/7 (Sheldrick, 2014)'
_diffrn_ambient_temperature 293(2)
_diffrn_measured_fraction_theta_full 0.997
_diffrn_measured_fraction_theta_max 0.996
_diffrn_measurement_device_type 'Bruker APEX-II CCD'
_diffrn_measurement_method '\f and \w scans'
_diffrn_radiation_type CuK\a
_diffrn_radiation_wavelength 1.54178
_diffrn_reflns_av_R_equivalents 0.0832
_diffrn_reflns_av_unetI/netI 0.0613
_diffrn_reflns_Laue_measured_fraction_full 0.997
_diffrn_reflns_Laue_measured_fraction_max 0.996
_diffrn_reflns_limit_h_max 5
_diffrn_reflns_limit_h_min -5
_diffrn_reflns_limit_k_max 13
_diffrn_reflns_limit_k_min -13
_diffrn_reflns_limit_l_max 23
_diffrn_reflns_limit_l_min -28
_diffrn_reflns_number 8758
_diffrn_reflns_point_group_measured_fraction_full 0.998
_diffrn_reflns_point_group_measured_fraction_max 0.997
_diffrn_reflns_theta_full 63.758
_diffrn_reflns_theta_max 63.758
_diffrn_reflns_theta_min 3.590
_exptl_absorpt_coefficient_mu 0.683
_exptl_crystal_colour colorless
_exptl_crystal_density_diffrn 1.289
_exptl_crystal_description block
_exptl_crystal_F_000 536
_exptl_crystal_size_max 0.200
_exptl_crystal_size_mid 0.180
_exptl_crystal_size_min 0.150
_exptl_transmission_factor_max 0.7531
_exptl_transmission_factor_min 0.5193
_refine_diff_density_max 0.236
_refine_diff_density_min -0.241
_refine_diff_density_rms 0.052
_refine_ls_abs_structure_details
;
 Refined as an inversion twin.
;
_refine_ls_abs_structure_Flack 0.2(6)
_refine_ls_extinction_method none
_refine_ls_goodness_of_fit_ref 1.158
_refine_ls_hydrogen_treatment constr
_refine_ls_matrix_type full
_refine_ls_number_parameters 174
_refine_ls_number_reflns 2155
_refine_ls_number_restraints 0
_refine_ls_restrained_S_all 1.158
_refine_ls_R_factor_all 0.0661
_refine_ls_R_factor_gt 0.0562
_refine_ls_shift/su_max 0.000
_refine_ls_shift/su_mean 0.000
_refine_ls_structure_factor_coef Fsqd
_refine_ls_weighting_details 'w=1/[\s^2^(Fo^2^)+(0.1000P)^2^] where P=(Fo^2^+2Fc^2^)/3'
_refine_ls_weighting_scheme calc
_refine_ls_wR_factor_gt 0.1556
_refine_ls_wR_factor_ref 0.1632
_reflns_Friedel_coverage 0.654
_reflns_Friedel_fraction_full 1.000
_reflns_Friedel_fraction_max 0.999
_reflns_number_gt 1913
_reflns_number_total 2155
_reflns_threshold_expression 'I > 2\s(I)'
_cod_data_source_file c9cc07204g2.cif
_cod_data_source_block ta_a
_cod_database_code 7124302
_shelx_shelxl_version_number 2014/7
_shelx_space_group_comment
;
The symmetry employed for this shelxl refinement is uniquely defined
by the following loop, which should always be used as a source of
symmetry information in preference to the above space-group names.
They are only intended as comments.
;
_shelx_estimated_absorpt_t_min 0.875
_shelx_estimated_absorpt_t_max 0.904

loop_
_space_group_symop_operation_xyz
'x, y, z'
'-x+1/2, -y, z+1/2'
'x+1/2, -y+1/2, -z'
'-x, y+1/2, -z+1/2'

loop_
_atom_site_label
_atom_site_type_symbol
_atom_site_fract_x
_atom_site_fract_y
_atom_site_fract_z
_atom_site_U_iso_or_equiv
_atom_site_adp_type
_atom_site_occupancy
_atom_site_site_symmetry_order
_atom_site_calc_flag
_atom_site_refinement_flags_posn
_atom_site_refinement_flags_adp
O1 O -0.8469(6) 1.0117(3) 0.36128(11) 0.0378(7) Uani 1 1 d . .
O2 O -1.5729(7) 0.7558(3) 0.17914(11) 0.0440(8) Uani 1 1 d . .
N1 N -0.5868(10) 0.6117(4) 0.38846(16) 0.0562(11) Uani 1 1 d . .
C1 C -0.6075(8) 1.0340(4) 0.39971(16) 0.0361(9) Uani 1 1 d . .
H1 H -0.4398 1.0604 0.3789 0.043 Uiso 1 1 calc R U
C2 C -0.6887(10) 1.1280(4) 0.43817(16) 0.0423(11) Uani 1 1 d . .
H2 H -0.7617 1.1977 0.4243 0.051 Uiso 1 1 calc R U
C3 C -0.6623(10) 1.1174(4) 0.49103(17) 0.0453(11) Uani 1 1 d . .
H3 H -0.7019 1.1822 0.5127 0.054 Uiso 1 1 calc R U
C4 C -0.5711(11) 1.0055(4) 0.51798(16) 0.0465(11) Uani 1 1 d . .
H4A H -0.6641 0.9988 0.5531 0.056 Uiso 1 1 calc R U
H4B H -0.3646 1.0063 0.5237 0.056 Uiso 1 1 calc R U
C5 C -0.6524(10) 0.9010(4) 0.48276(15) 0.0433(11) Uani 1 1 d . .
H5A H -0.8603 0.8936 0.4816 0.052 Uiso 1 1 calc R U
H5B H -0.5747 0.8300 0.4987 0.052 Uiso 1 1 calc R U
C6 C -0.5367(9) 0.9150(4) 0.42503(16) 0.0374(10) Uani 1 1 d . .
H6 H -0.3278 0.9031 0.4250 0.045 Uiso 1 1 calc R U
C7 C -0.6752(9) 0.8336(4) 0.38427(16) 0.0359(9) Uani 1 1 d . .
C8 C -0.8506(9) 0.8950(4) 0.35093(15) 0.0336(9) Uani 1 1 d . .
C9 C -1.0435(8) 0.8594(4) 0.30642(15) 0.0331(9) Uani 1 1 d . .
C10 C -1.0804(9) 0.7423(4) 0.29209(16) 0.0394(10) Uani 1 1 d . .
H10 H -0.9826 0.6845 0.3113 0.047 Uiso 1 1 calc R U
C11 C -1.2594(9) 0.7105(4) 0.24992(19) 0.0407(10) Uani 1 1 d . .
H11 H -1.2838 0.6318 0.2411 0.049 Uiso 1 1 calc R U
C12 C -1.4042(8) 0.7971(4) 0.22041(16) 0.0358(10) Uani 1 1 d . .
C13 C -1.3698(9) 0.9140(4) 0.23376(15) 0.0371(10) Uani 1 1 d . .
H13 H -1.4656 0.9716 0.2141 0.045 Uiso 1 1 calc R U
C14 C -1.1916(9) 0.9447(4) 0.27669(15) 0.0351(9) Uani 1 1 d . .
H14 H -1.1703 1.0233 0.2858 0.042 Uiso 1 1 calc R U
C15 C -0.6306(10) 0.7104(4) 0.38570(16) 0.0418(10) Uani 1 1 d . .
C16 C -1.7233(11) 0.8406(4) 0.14712(18) 0.0484(12) Uani 1 1 d . .
H16A H -1.5876 0.8940 0.1312 0.073 Uiso 1 1 calc R U
H16B H -1.8547 0.8833 0.1698 0.073 Uiso 1 1 calc R U
H16C H -1.8284 0.8015 0.1189 0.073 Uiso 1 1 calc R U

loop_
_atom_site_aniso_label
_atom_site_aniso_U_11
_atom_site_aniso_U_22
_atom_site_aniso_U_33
_atom_site_aniso_U_23
_atom_site_aniso_U_13
_atom_site_aniso_U_12
O1 0.0322(14) 0.0342(16) 0.0470(15) 0.0006(12) -0.0074(13) 0.0029(13)
O2 0.0417(17) 0.0435(19) 0.0468(15) -0.0046(14) -0.0044(13) -0.0063(15)
N1 0.065(3) 0.044(3) 0.060(2) 0.0043(19) -0.004(2) 0.015(2)
C1 0.0247(18) 0.041(2) 0.042(2) 0.0021(17) -0.0027(17) -0.0012(19)
C2 0.033(2) 0.044(3) 0.050(2) -0.003(2) -0.0034(19) 0.004(2)
C3 0.039(2) 0.047(3) 0.050(2) -0.008(2) -0.001(2) 0.003(2)
C4 0.045(2) 0.051(3) 0.044(2) 0.000(2) 0.000(2) 0.005(2)
C5 0.039(2) 0.047(3) 0.043(2) 0.0047(19) 0.000(2) 0.004(2)
C6 0.0230(18) 0.044(3) 0.045(2) 0.0016(19) 0.0008(17) 0.0037(18)
C7 0.0259(17) 0.039(2) 0.043(2) 0.0010(17) 0.0036(18) 0.0052(17)
C8 0.0260(18) 0.032(2) 0.042(2) 0.0010(17) 0.0046(18) -0.0015(18)
C9 0.0234(16) 0.035(2) 0.041(2) 0.0015(17) 0.0053(16) 0.0006(18)
C10 0.036(2) 0.034(2) 0.049(2) 0.0046(19) 0.0027(19) 0.0033(19)
C11 0.037(2) 0.029(2) 0.056(2) -0.002(2) 0.0039(19) -0.0043(19)
C12 0.029(2) 0.039(2) 0.039(2) -0.0035(17) 0.0058(17) -0.0007(19)
C13 0.033(2) 0.038(3) 0.041(2) 0.0004(17) 0.0007(19) 0.0023(19)
C14 0.0293(19) 0.033(2) 0.043(2) -0.0031(17) 0.0028(18) 0.0028(18)
C15 0.037(2) 0.048(3) 0.041(2) 0.0022(19) 0.0033(18) 0.005(2)
C16 0.040(2) 0.056(3) 0.049(2) -0.001(2) -0.010(2) -0.004(2)

loop_
_atom_type_symbol
_atom_type_description
_atom_type_scat_dispersion_real
_atom_type_scat_dispersion_imag
_atom_type_scat_source
C C 0.0181 0.0091 'International Tables Vol C Tables 4.2.6.8 and 6.1.1.4'
H H 0.0000 0.0000 'International Tables Vol C Tables 4.2.6.8 and 6.1.1.4'
N N 0.0311 0.0180 'International Tables Vol C Tables 4.2.6.8 and 6.1.1.4'
O O 0.0492 0.0322 'International Tables Vol C Tables 4.2.6.8 and 6.1.1.4'

loop_
_geom_angle_atom_site_label_1
_geom_angle_atom_site_label_2
_geom_angle_atom_site_label_3
_geom_angle
C8 O1 C1 107.4(3)
C12 O2 C16 117.2(4)
C2 C1 O1 110.0(3)
C2 C1 C6 115.9(3)
O1 C1 C6 105.6(3)
C2 C1 H1 108.4
O1 C1 H1 108.4
C6 C1 H1 108.4
C3 C2 C1 123.0(4)
C3 C2 H2 118.5
C1 C2 H2 118.5
C2 C3 C4 122.9(4)
C2 C3 H3 118.5
C4 C3 H3 118.5
C3 C4 C5 110.2(4)
C3 C4 H4A 109.6
C5 C4 H4A 109.6
C3 C4 H4B 109.6
C5 C4 H4B 109.6
H4A C4 H4B 108.1
C4 C5 C6 111.2(4)
C4 C5 H5A 109.4
C6 C5 H5A 109.4
C4 C5 H5B 109.4
C6 C5 H5B 109.4
H5A C5 H5B 108.0
C7 C6 C5 113.8(4)
C7 C6 C1 100.6(3)
C5 C6 C1 113.3(3)
C7 C6 H6 109.6
C5 C6 H6 109.6
C1 C6 H6 109.6
C8 C7 C15 128.0(4)
C8 C7 C6 109.9(4)
C15 C7 C6 122.0(4)
C7 C8 O1 112.8(3)
C7 C8 C9 132.5(4)
O1 C8 C9 114.7(3)
C10 C9 C14 118.3(4)
C10 C9 C8 121.9(4)
C14 C9 C8 119.8(4)
C11 C10 C9 121.2(4)
C11 C10 H10 119.4
C9 C10 H10 119.4
C10 C11 C12 119.7(4)
C10 C11 H11 120.2
C12 C11 H11 120.2
O2 C12 C13 125.1(4)
O2 C12 C11 114.7(4)
C13 C12 C11 120.2(4)
C12 C13 C14 119.6(4)
C12 C13 H13 120.2
C14 C13 H13 120.2
C13 C14 C9 121.1(4)
C13 C14 H14 119.5
C9 C14 H14 119.5
N1 C15 C7 177.3(5)
O2 C16 H16A 109.5
O2 C16 H16B 109.5
H16A C16 H16B 109.5
O2 C16 H16C 109.5
H16A C16 H16C 109.5
H16B C16 H16C 109.5

loop_
_geom_bond_atom_site_label_1
_geom_bond_atom_site_label_2
_geom_bond_distance
O1 C8 1.356(5)
O1 C1 1.482(5)
O2 C12 1.367(5)
O2 C16 1.431(6)
N1 C15 1.147(6)
C1 C2 1.480(6)
C1 C6 1.530(6)
C1 H1 0.9800
C2 C3 1.313(6)
C2 H2 0.9300
C3 C4 1.500(7)
C3 H3 0.9300
C4 C5 1.522(6)
C4 H4A 0.9700
C4 H4B 0.9700
C5 C6 1.528(6)
C5 H5A 0.9700
C5 H5B 0.9700
C6 C7 1.512(6)
C6 H6 0.9800
C7 C8 1.353(6)
C7 C15 1.421(6)
C8 C9 1.473(5)
C9 C10 1.393(6)
C9 C14 1.399(6)
C10 C11 1.379(6)
C10 H10 0.9300
C11 C12 1.399(6)
C11 H11 0.9300
C12 C13 1.383(6)
C13 C14 1.388(6)
C13 H13 0.9300
C14 H14 0.9300
C16 H16A 0.9600
C16 H16B 0.9600
C16 H16C 0.9600

loop_
_geom_torsion_atom_site_label_1
_geom_torsion_atom_site_label_2
_geom_torsion_atom_site_label_3
_geom_torsion_atom_site_label_4
_geom_torsion
C8 O1 C1 C2 -144.1(3)
C8 O1 C1 C6 -18.4(4)
O1 C1 C2 C3 129.4(5)
C6 C1 C2 C3 9.8(6)
C1 C2 C3 C4 -5.4(8)
C2 C3 C4 C5 -26.8(6)
C3 C4 C5 C6 53.1(5)
C4 C5 C6 C7 -163.9(4)
C4 C5 C6 C1 -49.8(5)
C2 C1 C6 C7 140.5(4)
O1 C1 C6 C7 18.4(4)
C2 C1 C6 C5 18.6(5)
O1 C1 C6 C5 -103.4(4)
C5 C6 C7 C8 108.3(4)
C1 C6 C7 C8 -13.3(4)
C5 C6 C7 C15 -68.2(5)
C1 C6 C7 C15 170.3(4)
C15 C7 C8 O1 178.6(4)
C6 C7 C8 O1 2.4(5)
C15 C7 C8 C9 -0.9(8)
C6 C7 C8 C9 -177.0(4)
C1 O1 C8 C7 10.3(4)
C1 O1 C8 C9 -170.2(3)
C7 C8 C9 C10 2.0(7)
O1 C8 C9 C10 -177.5(3)
C7 C8 C9 C14 -176.9(4)
O1 C8 C9 C14 3.6(5)
C14 C9 C10 C11 -0.4(6)
C8 C9 C10 C11 -179.3(4)
C9 C10 C11 C12 0.8(6)
C16 O2 C12 C13 0.5(6)
C16 O2 C12 C11 -179.2(3)
C10 C11 C12 O2 179.2(4)
C10 C11 C12 C13 -0.5(6)
O2 C12 C13 C14 -179.9(3)
C11 C12 C13 C14 -0.2(6)
C12 C13 C14 C9 0.6(6)
C10 C9 C14 C13 -0.4(6)
C8 C9 C14 C13 178.6(4)
